data_7115989
loop_
_publ_author_name
'Marc Devillard'
'Emmanuel Nicolas'
'Christian Appelt'
'Jana Backs'
'Sonia Mallet-Ladeira'
Ghenwa
Bouhadir'
'J. Chris Slootweg'
'Werner Uhl'
'Didier Bourissou'

_publ_section_title
;
 Novel zwitterionic complexes arising from the coordination of an
 ambiphilic phosphorus-aluminum ligand to gold
;
_journal_name_full Chem.Commun.
_journal_page_first 14805
_journal_paper_doi 10.1039/C4cc06992G
_journal_volume 50
_journal_year 2014
_chemical_compound_source 'synthesis as described'
_chemical_formula_moiety 'C37 H51 Al Cl P Pd'
_chemical_formula_sum 'C37 H51 Al Cl P Pd'
_chemical_formula_weight 695.58
_chemical_name_systematic
;
 ?
;
_space_group_IT_number 2
_symmetry_cell_setting triclinic
_symmetry_Int_Tables_number 2
_symmetry_space_group_name_Hall '-P 1'
_symmetry_space_group_name_H-M 'P -1'
_atom_sites_solution_hydrogens geom
_atom_sites_solution_primary direct
_atom_sites_solution_secondary difmap
_cell_angle_alpha 91.146(3)
_cell_angle_beta 110.558(3)
_cell_angle_gamma 99.710(3)
_cell_formula_units_Z 2
_cell_length_a 10.9029(12)
_cell_length_b 12.1216(13)
_cell_length_c 14.5288(16)
_cell_measurement_reflns_used 9822
_cell_measurement_temperature 193(2)
_cell_measurement_theta_max 30.67
_cell_measurement_theta_min 2.4
_cell_measurement_wavelength 0.71073
_cell_volume 1765.6(3)
_computing_cell_refinement 'APEX2 and SAINT (Bruker, 2008)'
_computing_data_collection 'APEX2 (Bruker, 2008)'
_computing_data_reduction 'SAINT (Bruker, 2008)'
_computing_molecular_graphics 'Ortep-3 for Windows (Farrugia, 1997)'
_computing_publication_material 'WinGX publication routines (Farrugia, 1999)'
_computing_structure_refinement 'SHELXL-97 (Sheldrick, 2008)'
_computing_structure_solution 'SHELXS-97 (Sheldrick, 2008)'
_diffrn_ambient_temperature 193(2)
_diffrn_measured_fraction_theta_full 0.982
_diffrn_measured_fraction_theta_max 0.982
_diffrn_measurement_device_type 'Bruker Kappa APEX II Quazar'
_diffrn_measurement_method 'phi and omega scans'
_diffrn_radiation_monochromator 'multilayer optics'
_diffrn_radiation_probe x-ray
_diffrn_radiation_source 'microfocus sealed tube'
_diffrn_radiation_type MoK\a
_diffrn_radiation_wavelength 0.71073
_diffrn_reflns_av_R_equivalents 0.0202
_diffrn_reflns_av_unetI/netI 0.0134
_diffrn_reflns_limit_h_max 13
_diffrn_reflns_limit_h_min -13
_diffrn_reflns_limit_k_max 15
_diffrn_reflns_limit_k_min -15
_diffrn_reflns_limit_l_max 18
_diffrn_reflns_limit_l_min -18
_diffrn_reflns_number 37893
_diffrn_reflns_theta_full 26.37
_diffrn_reflns_theta_max 26.37
_diffrn_reflns_theta_min 5.14
_diffrn_standards_decay_% 0
_diffrn_standards_interval_count 0
_diffrn_standards_interval_time 0
_diffrn_standards_number 0
_exptl_absorpt_coefficient_mu 0.695
_exptl_absorpt_correction_T_max 0.973
_exptl_absorpt_correction_T_min 0.750
_exptl_absorpt_correction_type multi-scan
_exptl_absorpt_process_details '(SADABS; Bruker, 2008)'
_exptl_crystal_colour yellow
_exptl_crystal_density_diffrn 1.308
_exptl_crystal_density_method 'not measured'
_exptl_crystal_description cube
_exptl_crystal_F_000 728
_exptl_crystal_size_max 0.44
_exptl_crystal_size_mid 0.44
_exptl_crystal_size_min 0.44
_refine_diff_density_max 0.549
_refine_diff_density_min -0.427
_refine_diff_density_rms 0.048
_refine_ls_extinction_method none
_refine_ls_goodness_of_fit_ref 1.084
_refine_ls_hydrogen_treatment constr
_refine_ls_matrix_type full
_refine_ls_number_parameters 433
_refine_ls_number_reflns 7101
_refine_ls_number_restraints 141
_refine_ls_restrained_S_all 1.101
_refine_ls_R_factor_all 0.0236
_refine_ls_R_factor_gt 0.0222
_refine_ls_shift/su_max 0.004
_refine_ls_shift/su_mean 0
_refine_ls_structure_factor_coef Fsqd
_refine_ls_weighting_details 'calc w=1/[\s^2^(Fo^2^)+(0.0253P)^2^+1.1571P] where P=(Fo^2^+2Fc^2^)/3'
_refine_ls_weighting_scheme calc
_refine_ls_wR_factor_gt 0.0581
_refine_ls_wR_factor_ref 0.0594
_reflns_number_gt 6797
_reflns_number_total 7101
_reflns_threshold_expression >2sigma(I)
_cod_data_source_file c4cc06992g2.cif
_cod_data_source_block 2Pd
_cod_database_code 7115989

loop_
_symmetry_equiv_pos_as_xyz
'x, y, z'
'-x, -y, -z'

loop_
_atom_site_label
_atom_site_type_symbol
_atom_site_fract_x
_atom_site_fract_y
_atom_site_fract_z
_atom_site_U_iso_or_equiv
_atom_site_adp_type
_atom_site_occupancy
_atom_site_symmetry_multiplicity
_atom_site_calc_flag
_atom_site_refinement_flags
_atom_site_disorder_assembly
_atom_site_disorder_group
C1 C 0.92633(19) 0.53519(15) 0.69147(13) 0.0313(4) Uani 1 1 d . A .
C2 C 0.8889(3) 0.47146(18) 0.77067(17) 0.0494(6) Uani 1 1 d . . .
H2A H 0.9109 0.3963 0.7708 0.074 Uiso 1 1 calc R . .
H2B H 0.793 0.4648 0.7564 0.074 Uiso 1 1 calc R . .
H2C H 0.9388 0.5125 0.8355 0.074 Uiso 1 1 calc R . .
C3 C 1.0756(2) 0.53807(19) 0.71323(19) 0.0487(5) Uani 1 1 d . . .
H3A H 1.1274 0.5716 0.7806 0.073 Uiso 1 1 calc R . .
H3B H 1.1037 0.5831 0.6663 0.073 Uiso 1 1 calc R . .
H3C H 1.0907 0.4614 0.7066 0.073 Uiso 1 1 calc R . .
C4 C 0.8510(2) 0.46526(18) 0.59179(16) 0.0458(5) Uani 1 1 d . . .
H4A H 0.8747 0.3905 0.596 0.069 Uiso 1 1 calc R . .
H4B H 0.8757 0.5029 0.54 0.069 Uiso 1 1 calc R . .
H4C H 0.7547 0.4578 0.5759 0.069 Uiso 1 1 calc R . .
C9 C 0.87063(15) 0.74975(13) 0.81920(12) 0.0217(3) Uani 1 1 d . A .
C11 C 1.10637(16) 0.74854(13) 0.94148(12) 0.0244(3) Uani 1 1 d . . .
C12 C 1.16675(18) 0.72220(15) 1.03818(14) 0.0326(4) Uani 1 1 d . . .
H12 H 1.1161 0.712 1.0799 0.039 Uiso 1 1 calc R . .
C13 C 1.2992(2) 0.71074(17) 1.07431(16) 0.0423(5) Uani 1 1 d . . .
H13 H 1.3381 0.6922 1.1402 0.051 Uiso 1 1 calc R . .
C14 C 1.37439(19) 0.72600(17) 1.01566(18) 0.0430(5) Uani 1 1 d . . .
H14 H 1.4648 0.7168 1.0402 0.052 Uiso 1 1 calc R . .
C15 C 1.3180(2) 0.75474(19) 0.92125(17) 0.0437(5) Uani 1 1 d . . .
H15 H 1.3705 0.7672 0.881 0.052 Uiso 1 1 calc R . .
C16 C 1.18496(19) 0.76587(17) 0.88377(14) 0.0354(4) Uani 1 1 d . . .
H16 H 1.1474 0.7855 0.8181 0.042 Uiso 1 1 calc R . .
C17 C 0.71265(15) 0.78965(13) 0.94692(12) 0.0225(3) Uani 1 1 d . . .
C18 C 0.68292(17) 0.88472(14) 0.98734(12) 0.0258(3) Uani 1 1 d . . .
C19 C 0.69987(18) 0.89281(15) 1.08711(13) 0.0321(4) Uani 1 1 d . . .
H19 H 0.683 0.9583 1.1139 0.038 Uiso 1 1 calc R . .
C20 C 0.74017(19) 0.80995(16) 1.14894(13) 0.0351(4) Uani 1 1 d . . .
C21 C 0.76094(18) 0.71452(16) 1.10743(13) 0.0328(4) Uani 1 1 d . . .
H21 H 0.7848 0.6551 1.1478 0.039 Uiso 1 1 calc R . .
C22 C 0.74829(16) 0.70181(14) 1.00874(13) 0.0267(3) Uani 1 1 d . . .
C23 C 0.6264(2) 0.97925(16) 0.93077(14) 0.0356(4) Uani 1 1 d . . .
H23A H 0.591 1.0219 0.9704 0.053 Uiso 1 1 calc R . .
H23B H 0.5546 0.948 0.8687 0.053 Uiso 1 1 calc R . .
H23C H 0.697 1.0291 0.9165 0.053 Uiso 1 1 calc R . .
C24 C 0.7572(3) 0.8222(2) 1.25638(16) 0.0616(7) Uani 1 1 d . . .
H24A H 0.8451 0.8674 1.294 0.092 Uiso 1 1 calc R . .
H24B H 0.7498 0.7478 1.2812 0.092 Uiso 1 1 calc R . .
H24C H 0.6877 0.8596 1.2637 0.092 Uiso 1 1 calc R . .
C26 C 0.67603(16) 0.89807(13) 0.75518(12) 0.0237(3) Uani 1 1 d . . .
C27 C 0.54847(18) 0.90209(15) 0.68536(13) 0.0294(4) Uani 1 1 d . . .
C28 C 0.5275(2) 0.99888(17) 0.63635(14) 0.0399(5) Uani 1 1 d . . .
H28 H 0.4416 1.0006 0.5893 0.048 Uiso 1 1 calc R . .
C29 C 0.6271(2) 1.09237(16) 0.65369(15) 0.0426(5) Uani 1 1 d . . .
C30 C 0.7509(2) 1.08866(15) 0.72375(14) 0.0371(4) Uani 1 1 d . . .
H30 H 0.8202 1.1525 0.7367 0.044 Uiso 1 1 calc R . .
C31 C 0.77784(18) 0.99492(14) 0.77603(13) 0.0285(3) Uani 1 1 d . . .
C32 C 0.42709(18) 0.81052(18) 0.66371(16) 0.0397(4) Uani 1 1 d . . .
H32A H 0.3472 0.8387 0.6244 0.06 Uiso 1 1 calc R . .
H32B H 0.4188 0.7875 0.7259 0.06 Uiso 1 1 calc R . .
H32C H 0.4364 0.7459 0.6268 0.06 Uiso 1 1 calc R . .
C33 C 0.6002(3) 1.1971(2) 0.6011(2) 0.0700(8) Uani 1 1 d . . .
H33A H 0.6017 1.2569 0.6482 0.105 Uiso 1 1 calc R . .
H33B H 0.5124 1.1809 0.5481 0.105 Uiso 1 1 calc R . .
H33C H 0.6689 1.2215 0.5731 0.105 Uiso 1 1 calc R . .
C34 C 0.91283(19) 1.00798(15) 0.85708(15) 0.0376(4) Uani 1 1 d . . .
H34A H 0.97 0.9677 0.8355 0.056 Uiso 1 1 calc R . .
H34B H 0.9025 0.9769 0.9163 0.056 Uiso 1 1 calc R . .
H34C H 0.9536 1.0878 0.8721 0.056 Uiso 1 1 calc R . .
Pd1 Pd 0.561953(12) 0.607887(10) 0.727513(9) 0.02454(5) Uani 1 1 d D . .
C35 C 0.4447(6) 0.5577(4) 0.8137(4) 0.0344(12) Uani 0.75 1 d PDU A 1
H35A H 0.4923 0.5634 0.886 0.041 Uiso 0.75 1 calc PR A 1
H35B H 0.3573 0.5818 0.7942 0.041 Uiso 0.75 1 calc PR A 1
C36 C 0.4499(3) 0.4608(2) 0.7597(2) 0.0359(6) Uani 0.75 1 d PDU A 1
H36 H 0.4838 0.3992 0.7924 0.043 Uiso 0.75 1 calc PR A 1
C37 C 0.4044(4) 0.4590(4) 0.6583(4) 0.0418(11) Uani 0.75 1 d PDU A 1
H37A H 0.3127 0.4728 0.6253 0.05 Uiso 0.75 1 calc PR A 1
H37B H 0.4277 0.4002 0.6226 0.05 Uiso 0.75 1 calc PR A 1
C35' C 0.4654(17) 0.5320(14) 0.8192(10) 0.035(3) Uani 0.25 1 d PDU A 2
H35C H 0.5106 0.4784 0.8634 0.042 Uiso 0.25 1 calc PR A 2
H35D H 0.4248 0.5812 0.8506 0.042 Uiso 0.25 1 calc PR A 2
C36' C 0.3917(9) 0.4910(8) 0.7210(9) 0.0423(19) Uani 0.25 1 d PDU A 2
H36' H 0.3013 0.4996 0.693 0.051 Uiso 0.25 1 calc PR A 2
C37' C 0.4450(13) 0.4392(11) 0.6646(12) 0.044(4) Uani 0.25 1 d PDU A 2
H37C H 0.3948 0.4297 0.5925 0.053 Uiso 0.25 1 calc PR A 2
H37D H 0.4862 0.3743 0.691 0.053 Uiso 0.25 1 calc PR A 2
P1 P 0.70642(4) 0.76916(3) 0.81816(3) 0.02019(8) Uani 1 1 d . A .
Cl1 Cl 0.64880(4) 0.64367(5) 0.59889(3) 0.03733(11) Uani 1 1 d . A .
C10 C 0.96628(16) 0.76182(13) 0.90971(12) 0.0239(3) Uani 1 1 d . . .
H10 H 0.9386 0.7823 0.9617 0.029 Uiso 1 1 calc R . .
Al1 Al 0.87554(5) 0.68939(4) 0.68740(3) 0.02292(10) Uani 1 1 d D . .
C5 C 0.9353(2) 0.79945(17) 0.60106(14) 0.0369(4) Uani 1 1 d DU A .
C6 C 0.8149(5) 0.8605(4) 0.5440(4) 0.0441(8) Uani 0.51 1 d PDU A 1
H6A H 0.7867 0.8972 0.5918 0.066 Uiso 0.51 1 calc PR A 1
H6B H 0.7399 0.8048 0.5001 0.066 Uiso 0.51 1 calc PR A 1
H6C H 0.8441 0.9169 0.5049 0.066 Uiso 0.51 1 calc PR A 1
C7 C 1.0528(5) 0.8886(4) 0.6531(4) 0.0495(9) Uani 0.51 1 d PDU A 1
H7A H 1.0794 0.9316 0.6047 0.074 Uiso 0.51 1 calc PR A 1
H7B H 1.1268 0.8541 0.6935 0.074 Uiso 0.51 1 calc PR A 1
H7C H 1.0298 0.9388 0.6956 0.074 Uiso 0.51 1 calc PR A 1
C8 C 0.9618(5) 0.7387(5) 0.5185(4) 0.0430(8) Uani 0.51 1 d PDU A 1
H8A H 0.9799 0.7931 0.4737 0.064 Uiso 0.51 1 calc PR A 1
H8B H 0.8834 0.6816 0.4818 0.064 Uiso 0.51 1 calc PR A 1
H8C H 1.0391 0.7026 0.5472 0.064 Uiso 0.51 1 calc PR A 1
C6' C 0.8604(5) 0.8949(4) 0.5785(4) 0.0452(8) Uani 0.49 1 d PDU A 2
H6D H 0.8971 0.952 0.6346 0.068 Uiso 0.49 1 calc PR A 2
H6E H 0.766 0.8667 0.5664 0.068 Uiso 0.49 1 calc PR A 2
H6F H 0.8694 0.9281 0.5197 0.068 Uiso 0.49 1 calc PR A 2
C7' C 1.0876(5) 0.8541(5) 0.6462(4) 0.0454(9) Uani 0.49 1 d PDU A 2
H7D H 1.1105 0.9043 0.6003 0.068 Uiso 0.49 1 calc PR A 2
H7E H 1.1411 0.7949 0.6575 0.068 Uiso 0.49 1 calc PR A 2
H7F H 1.1062 0.897 0.709 0.068 Uiso 0.49 1 calc PR A 2
C8' C 0.9157(6) 0.7342(6) 0.5039(4) 0.0457(9) Uani 0.49 1 d PDU A 2
H8D H 0.9458 0.7853 0.4615 0.069 Uiso 0.49 1 calc PR A 2
H8E H 0.821 0.7016 0.4705 0.069 Uiso 0.49 1 calc PR A 2
H8F H 0.9677 0.674 0.5178 0.069 Uiso 0.49 1 calc PR A 2
C25 C 0.7749(2) 0.59136(15) 0.97648(14) 0.0339(4) Uani 1 1 d . . .
H25A H 0.8711 0.5922 1.0025 0.051 Uiso 1 1 calc R . .
H25B H 0.7416 0.5811 0.9043 0.051 Uiso 1 1 calc R . .
H25C H 0.7293 0.5295 1.0019 0.051 Uiso 1 1 calc R . .

loop_
_atom_site_aniso_label
_atom_site_aniso_U_11
_atom_site_aniso_U_22
_atom_site_aniso_U_33
_atom_site_aniso_U_23
_atom_site_aniso_U_13
_atom_site_aniso_U_12
C1 0.0374(10) 0.0275(8) 0.0298(9) 0.0021(7) 0.0125(8) 0.0075(7)
C2 0.0793(17) 0.0331(10) 0.0478(13) 0.0129(9) 0.0336(12) 0.0177(11)
C3 0.0428(12) 0.0419(11) 0.0620(14) 0.0004(10) 0.0148(10) 0.0185(10)
C4 0.0577(13) 0.0346(10) 0.0414(12) -0.0058(9) 0.0145(10) 0.0072(9)
C9 0.0205(7) 0.0208(7) 0.0228(8) 0.0032(6) 0.0065(6) 0.0034(6)
C11 0.0218(8) 0.0224(7) 0.0250(8) -0.0016(6) 0.0041(6) 0.0027(6)
C12 0.0289(9) 0.0341(9) 0.0315(9) 0.0072(7) 0.0060(7) 0.0074(7)
C13 0.0313(10) 0.0377(10) 0.0465(12) 0.0105(9) -0.0019(9) 0.0104(8)
C14 0.0218(9) 0.0332(10) 0.0647(14) -0.0043(9) 0.0040(9) 0.0070(7)
C15 0.0298(10) 0.0473(12) 0.0558(13) -0.0092(10) 0.0214(9) -0.0002(9)
C16 0.0291(9) 0.0444(11) 0.0294(9) -0.0015(8) 0.0090(7) 0.0017(8)
C17 0.0203(7) 0.0244(8) 0.0205(7) 0.0024(6) 0.0055(6) 0.0021(6)
C18 0.0252(8) 0.0252(8) 0.0262(8) 0.0009(6) 0.0099(7) 0.0011(6)
C19 0.0358(9) 0.0297(9) 0.0288(9) -0.0042(7) 0.0137(8) -0.0026(7)
C20 0.0374(10) 0.0382(10) 0.0230(9) -0.0002(7) 0.0093(7) -0.0072(8)
C21 0.0339(9) 0.0335(9) 0.0250(9) 0.0090(7) 0.0060(7) 0.0000(7)
C22 0.0237(8) 0.0262(8) 0.0263(8) 0.0046(7) 0.0062(6) 0.0004(6)
C23 0.0501(11) 0.0310(9) 0.0343(10) 0.0043(8) 0.0213(9) 0.0176(8)
C24 0.098(2) 0.0532(14) 0.0268(11) -0.0002(10) 0.0232(12) -0.0061(13)
C26 0.0266(8) 0.0240(8) 0.0207(8) 0.0037(6) 0.0079(6) 0.0067(6)
C27 0.0304(9) 0.0304(9) 0.0250(8) 0.0046(7) 0.0056(7) 0.0087(7)
C28 0.0438(11) 0.0370(10) 0.0300(10) 0.0072(8) -0.0006(8) 0.0142(9)
C29 0.0616(13) 0.0289(9) 0.0302(10) 0.0082(8) 0.0068(9) 0.0104(9)
C30 0.0494(11) 0.0248(9) 0.0320(10) 0.0028(7) 0.0119(8) -0.0005(8)
C31 0.0334(9) 0.0251(8) 0.0257(8) 0.0004(7) 0.0098(7) 0.0041(7)
C32 0.0240(9) 0.0443(11) 0.0439(11) 0.0132(9) 0.0022(8) 0.0091(8)
C33 0.097(2) 0.0347(12) 0.0539(15) 0.0183(11) -0.0028(14) 0.0119(13)
C34 0.0326(10) 0.0254(9) 0.0431(11) -0.0023(8) 0.0027(8) -0.0014(7)
Pd1 0.02209(7) 0.02466(7) 0.02276(7) -0.00124(5) 0.00468(5) 0.00119(5)
C35 0.0283(19) 0.036(3) 0.0393(18) 0.0056(16) 0.0144(14) 0.0019(18)
C36 0.0298(14) 0.0255(13) 0.0457(16) 0.0061(12) 0.0084(12) -0.0018(11)
C37 0.034(2) 0.033(2) 0.047(2) -0.0075(15) 0.0066(18) -0.0059(16)
C35' 0.035(6) 0.030(7) 0.049(5) 0.019(4) 0.023(4) 0.010(5)
C36' 0.023(4) 0.039(5) 0.062(6) 0.004(5) 0.018(4) -0.007(4)
C37' 0.039(8) 0.028(5) 0.061(7) -0.009(5) 0.021(6) -0.008(5)
P1 0.01948(19) 0.02087(19) 0.01846(19) 0.00194(15) 0.00461(15) 0.00386(15)
Cl1 0.0258(2) 0.0598(3) 0.0218(2) -0.00186(19) 0.00494(16) 0.0043(2)
C10 0.0229(8) 0.0251(8) 0.0226(8) 0.0007(6) 0.0069(6) 0.0044(6)
Al1 0.0228(2) 0.0255(2) 0.0204(2) 0.00324(18) 0.00779(19) 0.00421(19)
C5 0.0440(10) 0.0407(8) 0.0311(8) 0.0109(7) 0.0198(7) 0.0064(7)
C6 0.0509(16) 0.0448(15) 0.0379(15) 0.0136(13) 0.0168(13) 0.0090(13)
C7 0.0553(17) 0.0477(16) 0.0398(13) 0.0124(14) 0.0154(14) -0.0033(14)
C8 0.0477(18) 0.0499(13) 0.0348(14) 0.0086(12) 0.0196(14) 0.0072(16)
C6' 0.0514(16) 0.0449(16) 0.0413(16) 0.0142(13) 0.0186(13) 0.0088(14)
C7' 0.0489(16) 0.0465(16) 0.0392(13) 0.0152(14) 0.0173(13) -0.0003(14)
C8' 0.0499(18) 0.0513(14) 0.0348(14) 0.0089(12) 0.0169(15) 0.0023(17)
C25 0.0392(10) 0.0266(9) 0.0350(10) 0.0095(7) 0.0109(8) 0.0083(7)

loop_
_atom_type_symbol
_atom_type_description
_atom_type_scat_dispersion_real
_atom_type_scat_dispersion_imag
_atom_type_scat_source
C C 0.0033 0.0016 'International Tables Vol C Tables 4.2.6.8 and 6.1.1.4'
H H 0 0 'International Tables Vol C Tables 4.2.6.8 and 6.1.1.4'
Al Al 0.0645 0.0514 'International Tables Vol C Tables 4.2.6.8 and 6.1.1.4'
P P 0.1023 0.0942 'International Tables Vol C Tables 4.2.6.8 and 6.1.1.4'
Cl Cl 0.1484 0.1585 'International Tables Vol C Tables 4.2.6.8 and 6.1.1.4'
Pd Pd -0.9988 1.0072 'International Tables Vol C Tables 4.2.6.8 and 6.1.1.4'

loop_
_geom_angle_atom_site_label_1
_geom_angle_atom_site_label_2
_geom_angle_atom_site_label_3
_geom_angle
C2 C1 C3 107.82(18)
C2 C1 C4 107.78(17)
C3 C1 C4 106.20(17)
C2 C1 Al1 109.86(13)
C3 C1 Al1 114.16(13)
C4 C1 Al1 110.76(13)
C1 C2 H2A 109.5
C1 C2 H2B 109.5
H2A C2 H2B 109.5
C1 C2 H2C 109.5
H2A C2 H2C 109.5
H2B C2 H2C 109.5
C1 C3 H3A 109.5
C1 C3 H3B 109.5
H3A C3 H3B 109.5
C1 C3 H3C 109.5
H3A C3 H3C 109.5
H3B C3 H3C 109.5
C1 C4 H4A 109.5
C1 C4 H4B 109.5
H4A C4 H4B 109.5
C1 C4 H4C 109.5
H4A C4 H4C 109.5
H4B C4 H4C 109.5
C10 C9 P1 114.38(12)
C10 C9 Al1 128.89(12)
P1 C9 Al1 115.96(8)
C16 C11 C12 117.58(16)
C16 C11 C10 124.68(16)
C12 C11 C10 117.65(15)
C13 C12 C11 121.12(18)
C13 C12 H12 119.4
C11 C12 H12 119.4
C14 C13 C12 120.44(19)
C14 C13 H13 119.8
C12 C13 H13 119.8
C13 C14 C15 119.38(18)
C13 C14 H14 120.3
C15 C14 H14 120.3
C14 C15 C16 120.80(19)
C14 C15 H15 119.6
C16 C15 H15 119.6
C11 C16 C15 120.63(18)
C11 C16 H16 119.7
C15 C16 H16 119.7
C18 C17 C22 117.95(15)
C18 C17 P1 125.12(12)
C22 C17 P1 116.92(12)
C19 C18 C17 119.24(16)
C19 C18 C23 114.75(15)
C17 C18 C23 125.94(15)
C20 C19 C18 123.09(17)
C20 C19 H19 118.5
C18 C19 H19 118.5
C21 C20 C19 117.19(16)
C21 C20 C24 121.51(19)
C19 C20 C24 121.3(2)
C20 C21 C22 122.69(17)
C20 C21 H21 118.7
C22 C21 H21 118.7
C21 C22 C17 119.63(16)
C21 C22 C25 115.15(15)
C17 C22 C25 125.22(15)
C18 C23 H23A 109.5
C18 C23 H23B 109.5
H23A C23 H23B 109.5
C18 C23 H23C 109.5
H23A C23 H23C 109.5
H23B C23 H23C 109.5
C20 C24 H24A 109.5
C20 C24 H24B 109.5
H24A C24 H24B 109.5
C20 C24 H24C 109.5
H24A C24 H24C 109.5
H24B C24 H24C 109.5
C27 C26 C31 118.61(15)
C27 C26 P1 119.93(13)
C31 C26 P1 121.46(12)
C28 C27 C26 119.45(17)
C28 C27 C32 115.94(16)
C26 C27 C32 124.47(15)
C29 C28 C27 122.42(18)
C29 C28 H28 118.8
C27 C28 H28 118.8
C28 C29 C30 117.76(17)
C28 C29 C33 121.1(2)
C30 C29 C33 121.1(2)
C29 C30 C31 122.60(18)
C29 C30 H30 118.7
C31 C30 H30 118.7
C30 C31 C26 119.08(17)
C30 C31 C34 116.29(16)
C26 C31 C34 124.48(15)
C27 C32 H32A 109.5
C27 C32 H32B 109.5
H32A C32 H32B 109.5
C27 C32 H32C 109.5
H32A C32 H32C 109.5
H32B C32 H32C 109.5
C29 C33 H33A 109.5
C29 C33 H33B 109.5
H33A C33 H33B 109.5
C29 C33 H33C 109.5
H33A C33 H33C 109.5
H33B C33 H33C 109.5
C31 C34 H34A 109.5
C31 C34 H34B 109.5
H34A C34 H34B 109.5
C31 C34 H34C 109.5
H34A C34 H34C 109.5
H34B C34 H34C 109.5
C35' Pd1 C36' 38.8(4)
C35' Pd1 C35 11.1(5)
C36' Pd1 C35 39.7(4)
C35' Pd1 C36 31.6(5)
C36' Pd1 C36 22.5(3)
C35 Pd1 C36 39.00(15)
C35' Pd1 C37' 68.0(6)
C36' Pd1 C37' 36.5(4)
C35 Pd1 C37' 73.2(4)
C36 Pd1 C37' 37.0(4)
C35' Pd1 C37 64.5(5)
C36' Pd1 C37 27.9(3)
C35 Pd1 C37 67.26(19)
C36 Pd1 C37 36.86(16)
C37' Pd1 C37 13.5(3)
C35' Pd1 P1 106.4(5)
C36' Pd1 P1 142.1(3)
C35 Pd1 P1 102.95(14)
C36 Pd1 P1 135.82(8)
C37' Pd1 P1 169.6(5)
C37 Pd1 P1 169.83(14)
C35' Pd1 Cl1 164.1(4)
C36' Pd1 Cl1 127.6(3)
C35 Pd1 Cl1 166.57(15)
C36 Pd1 Cl1 132.45(8)
C37' Pd1 Cl1 96.2(4)
C37 Pd1 Cl1 100.56(15)
P1 Pd1 Cl1 88.890(17)
C36 C35 Pd1 71.6(2)
C36 C35 H35A 116.4
Pd1 C35 H35A 116.4
C36 C35 H35B 116.4
Pd1 C35 H35B 116.4
H35A C35 H35B 113.4
C37 C36 C35 117.8(4)
C37 C36 Pd1 74.3(2)
C35 C36 Pd1 69.4(2)
C37 C36 H36 121.1
C35 C36 H36 121.1
Pd1 C36 H36 127.1
C36 C37 Pd1 68.9(2)
C36 C37 H37A 116.8
Pd1 C37 H37A 116.8
C36 C37 H37B 116.8
Pd1 C37 H37B 116.8
H37A C37 H37B 113.8
C36' C35' Pd1 70.7(6)
C36' C35' H35C 116.5
Pd1 C35' H35C 116.5
C36' C35' H35D 116.5
Pd1 C35' H35D 116.5
H35C C35' H35D 113.5
C37' C36' C35' 122.2(12)
C37' C36' Pd1 75.6(6)
C35' C36' Pd1 70.5(7)
C37' C36' H36' 118.9
C35' C36' H36' 118.9
Pd1 C36' H36' 127
C36' C37' Pd1 67.8(6)
C36' C37' H37C 116.9
Pd1 C37' H37C 116.9
C36' C37' H37D 116.9
Pd1 C37' H37D 116.9
H37C C37' H37D 113.9
C9 P1 C26 105.15(7)
C9 P1 C17 109.64(7)
C26 P1 C17 109.86(7)
C9 P1 Pd1 103.77(5)
C26 P1 Pd1 112.91(5)
C17 P1 Pd1 114.87(5)
Al1 Cl1 Pd1 101.62(2)
C9 C10 C11 130.82(15)
C9 C10 H10 114.6
C11 C10 H10 114.6
C5 Al1 C1 118.08(8)
C5 Al1 C9 118.96(8)
C1 Al1 C9 113.52(7)
C5 Al1 Cl1 100.98(6)
C1 Al1 Cl1 100.82(6)
C9 Al1 Cl1 99.16(5)
C7 C5 C6' 84.6(3)
C7 C5 C8 108.7(3)
C6' C5 C8 119.7(3)
C7 C5 C8' 123.4(3)
C6' C5 C8' 108.9(3)
C6' C5 C7' 106.5(3)
C8 C5 C7' 89.1(3)
C8' C5 C7' 105.8(3)
C7 C5 C6 107.2(3)
C8 C5 C6 104.0(3)
C8' C5 C6 89.7(3)
C7' C5 C6 126.9(3)
C7 C5 Al1 115.9(2)
C6' C5 Al1 113.8(2)
C8 C5 Al1 111.5(3)
C8' C5 Al1 107.9(3)
C7' C5 Al1 113.6(2)
C6 C5 Al1 108.7(2)
C5 C6 H6A 109.5
C5 C6 H6B 109.5
H6A C6 H6B 109.5
C5 C6 H6C 109.5
H6A C6 H6C 109.5
H6B C6 H6C 109.5
C5 C7 H7A 109.5
C5 C7 H7B 109.5
H7A C7 H7B 109.5
C5 C7 H7C 109.5
H7A C7 H7C 109.5
H7B C7 H7C 109.5
C5 C8 H8A 109.5
C5 C8 H8B 109.5
H8A C8 H8B 109.5
C5 C8 H8C 109.5
H8A C8 H8C 109.5
H8B C8 H8C 109.5
C5 C6' H6D 109.5
C5 C6' H6E 109.5
H6D C6' H6E 109.5
C5 C6' H6F 109.5
H6D C6' H6F 109.5
H6E C6' H6F 109.5
C5 C7' H7D 109.5
C5 C7' H7E 109.5
H7D C7' H7E 109.5
C5 C7' H7F 109.5
H7D C7' H7F 109.5
H7E C7' H7F 109.5
C5 C8' H8D 109.5
C5 C8' H8E 109.5
H8D C8' H8E 109.5
C5 C8' H8F 109.5
H8D C8' H8F 109.5
H8E C8' H8F 109.5
C22 C25 H25A 109.5
C22 C25 H25B 109.5
H25A C25 H25B 109.5
C22 C25 H25C 109.5
H25A C25 H25C 109.5
H25B C25 H25C 109.5

loop_
_geom_bond_atom_site_label_1
_geom_bond_atom_site_label_2
_geom_bond_distance
C1 C2 1.532(3)
C1 C3 1.539(3)
C1 C4 1.540(3)
C1 Al1 2.0334(18)
C2 H2A 0.98
C2 H2B 0.98
C2 H2C 0.98
C3 H3A 0.98
C3 H3B 0.98
C3 H3C 0.98
C4 H4A 0.98
C4 H4B 0.98
C4 H4C 0.98
C9 C10 1.348(2)
C9 P1 1.8397(16)
C9 Al1 2.0577(17)
C11 C16 1.390(3)
C11 C12 1.396(2)
C11 C10 1.471(2)
C12 C13 1.385(3)
C12 H12 0.95
C13 C14 1.371(3)
C13 H13 0.95
C14 C15 1.371(3)
C14 H14 0.95
C15 C16 1.390(3)
C15 H15 0.95
C16 H16 0.95
C17 C18 1.418(2)
C17 C22 1.423(2)
C17 P1 1.8580(16)
C18 C19 1.395(2)
C18 C23 1.513(2)
C19 C20 1.384(3)
C19 H19 0.95
C20 C21 1.382(3)
C20 C24 1.507(3)
C21 C22 1.394(2)
C21 H21 0.95
C22 C25 1.516(2)
C23 H23A 0.98
C23 H23B 0.98
C23 H23C 0.98
C24 H24A 0.98
C24 H24B 0.98
C24 H24C 0.98
C26 C27 1.414(2)
C26 C31 1.419(2)
C26 P1 1.8460(16)
C27 C28 1.395(2)
C27 C32 1.510(3)
C28 C29 1.381(3)
C28 H28 0.95
C29 C30 1.385(3)
C29 C33 1.513(3)
C30 C31 1.394(2)
C30 H30 0.95
C31 C34 1.508(3)
C32 H32A 0.98
C32 H32B 0.98
C32 H32C 0.98
C33 H33A 0.98
C33 H33B 0.98
C33 H33C 0.98
C34 H34A 0.98
C34 H34B 0.98
C34 H34C 0.98
Pd1 C35' 2.105(14)
Pd1 C36' 2.109(7)
Pd1 C35 2.114(5)
Pd1 C36 2.142(3)
Pd1 C37' 2.206(12)
Pd1 C37 2.210(4)
Pd1 P1 2.3321(5)
Pd1 Cl1 2.3902(5)
C35 C36 1.421(5)
C35 H35A 0.99
C35 H35B 0.99
C36 C37 1.377(6)
C36 H36 0.95
C37 H37A 0.99
C37 H37B 0.99
C35' C36' 1.400(15)
C35' H35C 0.99
C35' H35D 0.99
C36' C37' 1.356(12)
C36' H36' 0.95
C37' H37C 0.99
C37' H37D 0.99
Cl1 Al1 2.3127(7)
C10 H10 0.95
Al1 C5 2.0312(19)
C5 C7 1.483(5)
C5 C6' 1.503(5)
C5 C8 1.531(6)
C5 C8' 1.532(6)
C5 C7' 1.572(5)
C5 C6 1.596(5)
C6 H6A 0.98
C6 H6B 0.98
C6 H6C 0.98
C7 H7A 0.98
C7 H7B 0.98
C7 H7C 0.98
C8 H8A 0.98
C8 H8B 0.98
C8 H8C 0.98
C6' H6D 0.98
C6' H6E 0.98
C6' H6F 0.98
C7' H7D 0.98
C7' H7E 0.98
C7' H7F 0.98
C8' H8D 0.98
C8' H8E 0.98
C8' H8F 0.98
C25 H25A 0.98
C25 H25B 0.98
C25 H25C 0.98
